data_2022754
loop_
_publ_author_name
'Abdallah, Amira E. M.'
'Elgemeie, Galal H.'
'Jones, Peter G.'

_publ_section_title
;
 Crystal structure of
 3-(benzo[<i>d</i>]thia-zol-2-yl)-6-methyl-2<i>H</i>-chromen-2-one.
;
_journal_coeditor_code YZ2033
_journal_issue 'Pt 5'
_journal_name_full 'Acta crystallographica. Section E, Crystallographic communications'
_journal_page_first 504
_journal_page_last 507
_journal_paper_doi 10.1107/S205698902300347X
_journal_volume 79
_journal_year 2023
_chemical_formula_iupac 'C17 H11 N O2 S'
_chemical_formula_moiety 'C17 H11 N O2 S'
_chemical_formula_sum 'C17 H11 N O2 S'
_chemical_formula_weight 293.33
_chemical_name_systematic
;
3-(Benzo[<i>d</i>]thiazol-2-yl)-6-methyl-2<i>H</i>-chromen-2-one
;
_space_group_crystal_system triclinic
_space_group_IT_number 2
_space_group_name_Hall '-P 1'
_space_group_name_H-M_alt 'P -1'
_atom_sites_solution_hydrogens geom
_atom_sites_solution_primary dual
_audit_creation_method SHELXL-2018/3
_cell_angle_alpha 82.779(2)
_cell_angle_beta 76.016(2)
_cell_angle_gamma 75.078(2)
_cell_formula_units_Z 2
_cell_length_a 7.1592(2)
_cell_length_b 9.0048(2)
_cell_length_c 10.8678(3)
_cell_measurement_reflns_used 15669
_cell_measurement_temperature 100(2)
_cell_measurement_theta_max 76.8970
_cell_measurement_theta_min 5.0670
_cell_volume 655.42(3)
_computing_cell_refinement
;
CrysAlis PRO (Rigaku OD, 2022)
;
_computing_data_collection
;
CrysAlis PRO (Rigaku OD, 2022)
;
_computing_data_reduction
;
CrysAlis PRO (Rigaku OD, 2022)
;
_computing_molecular_graphics
;
XP (Siemens, 1994)
;
_computing_publication_material
;
SHELXL2018 (Sheldrick, 2015b)
;
_computing_structure_refinement
;
SHELXL2018 (Sheldrick, 2015b)
;
_computing_structure_solution
;
SHELXT (Sheldrick, 2015a)
;
_diffrn_ambient_temperature 100.01(10)
_diffrn_detector 'Hybrid Pixel Array Detector'
_diffrn_detector_area_resol_mean 10.0000
_diffrn_measured_fraction_theta_full 0.972
_diffrn_measured_fraction_theta_max 0.968
_diffrn_measurement_device 'four-circle diffractometer'
_diffrn_measurement_device_type 'Rigaku XtaLAB Synergy'
_diffrn_measurement_method '\w scans'
_diffrn_radiation_monochromator mirror
_diffrn_radiation_probe x-ray
_diffrn_radiation_type 'Cu K\a'
_diffrn_radiation_wavelength 1.54184
_diffrn_reflns_av_unetI/netI 0.0066
_diffrn_reflns_limit_h_max 9
_diffrn_reflns_limit_h_min -9
_diffrn_reflns_limit_k_max 11
_diffrn_reflns_limit_k_min -11
_diffrn_reflns_limit_l_max 13
_diffrn_reflns_limit_l_min -13
_diffrn_reflns_number 4408
_diffrn_reflns_theta_full 77.000
_diffrn_reflns_theta_max 77.645
_diffrn_reflns_theta_min 4.202
_diffrn_source 'micro-focus sealed X-ray tube'
_exptl_absorpt_coefficient_mu 2.223
_exptl_absorpt_correction_T_max 1.00000
_exptl_absorpt_correction_T_min 0.39138
_exptl_absorpt_correction_type multi-scan
_exptl_absorpt_process_details
;
(CrysAlis PRO; Rigaku OD, 2022)
;
_exptl_crystal_colour yellow
_exptl_crystal_density_diffrn 1.486
_exptl_crystal_description lath
_exptl_crystal_F_000 304
_exptl_crystal_size_max 0.2
_exptl_crystal_size_mid 0.08
_exptl_crystal_size_min 0.03
_refine_diff_density_max 0.362
_refine_diff_density_min -0.277
_refine_ls_extinction_method none
_refine_ls_goodness_of_fit_ref 1.065
_refine_ls_hydrogen_treatment constr
_refine_ls_matrix_type full
_refine_ls_number_parameters 192
_refine_ls_number_reflns 4408
_refine_ls_number_restraints 0
_refine_ls_restrained_S_all 1.065
_refine_ls_R_factor_all 0.0357
_refine_ls_R_factor_gt 0.0353
_refine_ls_shift/su_max 0.001
_refine_ls_shift/su_mean 0.000
_refine_ls_structure_factor_coef Fsqd
_refine_ls_weighting_details 'w=1/[\s^2^(Fo^2^)+(0.0690P)^2^+0.1477P] where P=(Fo^2^+2Fc^2^)/3'
_refine_ls_weighting_scheme calc
_refine_ls_wR_factor_gt 0.1017
_refine_ls_wR_factor_ref 0.1023
_reflns_number_gt 4313
_reflns_number_total 4408
_reflns_threshold_expression 'I > 2\s(I)'
_cod_data_source_file yz2033sup1.cif
_cod_data_source_block I
_cod_depositor_comments 'Adding full bibliography for 2022754.cif.'
_cod_database_code 2022754
_cod_database_fobs_code 2022754
_shelx_space_group_comment
;
The symmetry employed for this shelxl refinement is uniquely defined
by the following loop, which should always be used as a source of
symmetry information in preference to the above space-group names.
They are only intended as comments.
;
_shelx_estimated_absorpt_t_min 0.665
_shelx_estimated_absorpt_t_max 0.936

loop_
_space_group_symop_operation_xyz
'x, y, z'
'-x, -y, -z'

loop_
_atom_site_type_symbol
_atom_site_label
_atom_site_fract_x
_atom_site_fract_y
_atom_site_fract_z
_atom_site_U_iso_or_equiv
_atom_site_adp_type
_atom_site_calc_flag
_atom_site_occupancy
_atom_site_disorder_assembly
_atom_site_disorder_group
O O1 0.51103(16) 0.48246(12) 0.81168(9) 0.0190(2) Uani d 1 . .
O O2 0.6896(2) 0.26471(13) 0.73105(10) 0.0284(3) Uani d 1 . .
C C2 0.6325(2) 0.40210(18) 0.71141(13) 0.0193(3) Uani d 1 . .
C C3 0.6808(2) 0.48993(17) 0.58998(12) 0.0165(3) Uani d 1 . .
C C4 0.6030(2) 0.64361(17) 0.57955(12) 0.0167(3) Uani d 1 . .
H H4 0.632732 0.699040 0.499800 0.020 Uiso calc 1 . .
C C4A 0.4771(2) 0.72457(17) 0.68581(13) 0.0163(3) Uani d 1 . .
C C5 0.3967(2) 0.88415(17) 0.68151(13) 0.0180(3) Uani d 1 . .
H H5 0.421660 0.943350 0.603163 0.022 Uiso calc 1 . .
C C6 0.2821(2) 0.95747(18) 0.78852(13) 0.0186(3) Uani d 1 . .
C C7 0.2475(2) 0.86682(17) 0.90335(13) 0.0179(3) Uani d 1 . .
H H7 0.169855 0.915469 0.977831 0.022 Uiso calc 1 . .
C C8A 0.4369(2) 0.63944(17) 0.80150(13) 0.0163(3) Uani d 1 . .
C C8 0.3231(2) 0.70939(17) 0.91095(13) 0.0185(3) Uani d 1 . .
H H8 0.297826 0.650194 0.989268 0.022 Uiso calc 1 . .
C C9 0.1992(3) 1.12900(19) 0.78301(15) 0.0253(3) Uani d 1 . .
H H9A 0.109385 1.158236 0.864314 0.038 Uiso calc 1 . .
H H9B 0.126469 1.159123 0.714667 0.038 Uiso calc 1 . .
H H9C 0.307944 1.181373 0.766476 0.038 Uiso calc 1 . .
S S11 0.92276(5) 0.21156(4) 0.48745(3) 0.01826(13) Uani d 1 . .
C C12 0.8130(2) 0.40930(16) 0.48039(13) 0.0163(3) Uani d 1 . .
N N13 0.85618(18) 0.48415(14) 0.37018(11) 0.0170(3) Uani d 1 . .
C C13A 0.9840(2) 0.38535(17) 0.28225(13) 0.0167(3) Uani d 1 . .
C C14 1.0636(2) 0.42978(18) 0.15610(13) 0.0189(3) Uani d 1 . .
H H14 1.029684 0.533983 0.123985 0.023 Uiso calc 1 . .
C C15 1.1927(2) 0.31842(18) 0.07949(13) 0.0200(3) Uani d 1 . .
H H15 1.249720 0.347072 -0.005730 0.024 Uiso calc 1 . .
C C16 1.2408(2) 0.16354(18) 0.12571(14) 0.0205(3) Uani d 1 . .
H H16 1.327948 0.089102 0.070564 0.025 Uiso calc 1 . .
C C17A 1.0364(2) 0.23021(17) 0.32803(13) 0.0177(3) Uani d 1 . .
C C17 1.1641(2) 0.11734(18) 0.24965(14) 0.0198(3) Uani d 1 . .
H H17 1.196910 0.012568 0.280584 0.024 Uiso calc 1 . .

loop_
_atom_site_aniso_label
_atom_site_aniso_U_11
_atom_site_aniso_U_22
_atom_site_aniso_U_33
_atom_site_aniso_U_12
_atom_site_aniso_U_13
_atom_site_aniso_U_23
O1 0.0238(6) 0.0148(5) 0.0158(5) -0.0030(4) -0.0012(4) -0.0006(4)
O2 0.0399(7) 0.0162(6) 0.0212(5) -0.0006(5) 0.0006(5) 0.0007(4)
C2 0.0228(7) 0.0171(7) 0.0174(6) -0.0044(6) -0.0029(5) -0.0018(5)
C3 0.0178(7) 0.0169(7) 0.0151(6) -0.0046(5) -0.0036(5) -0.0016(5)
C4 0.0188(7) 0.0177(7) 0.0141(6) -0.0050(6) -0.0036(5) -0.0008(5)
C4A 0.0165(7) 0.0178(7) 0.0153(6) -0.0044(6) -0.0037(5) -0.0021(5)
C5 0.0196(7) 0.0173(7) 0.0163(6) -0.0043(6) -0.0034(5) 0.0009(5)
C6 0.0179(7) 0.0181(7) 0.0198(6) -0.0034(6) -0.0046(5) -0.0024(5)
C7 0.0157(7) 0.0205(7) 0.0167(6) -0.0029(5) -0.0017(5) -0.0041(5)
C8A 0.0170(7) 0.0149(7) 0.0174(6) -0.0047(5) -0.0039(5) -0.0004(5)
C8 0.0198(7) 0.0197(7) 0.0158(6) -0.0060(6) -0.0024(5) 0.0002(5)
C9 0.0317(8) 0.0180(8) 0.0217(7) -0.0002(6) -0.0027(6) -0.0034(5)
S11 0.0232(2) 0.01407(19) 0.01565(19) -0.00208(14) -0.00330(13) -0.00092(13)
C12 0.0172(6) 0.0160(7) 0.0162(6) -0.0040(5) -0.0046(5) -0.0011(5)
N13 0.0174(6) 0.0172(6) 0.0160(5) -0.0038(5) -0.0031(4) -0.0018(4)
C13A 0.0157(7) 0.0168(7) 0.0180(6) -0.0038(5) -0.0037(5) -0.0027(5)
C14 0.0190(7) 0.0190(7) 0.0184(6) -0.0047(6) -0.0038(5) -0.0003(5)
C15 0.0186(7) 0.0240(8) 0.0175(6) -0.0067(6) -0.0017(5) -0.0028(5)
C16 0.0185(7) 0.0227(8) 0.0211(7) -0.0041(6) -0.0036(5) -0.0076(6)
C17A 0.0186(7) 0.0171(7) 0.0186(6) -0.0052(6) -0.0051(5) -0.0016(5)
C17 0.0206(7) 0.0176(7) 0.0216(7) -0.0036(6) -0.0054(5) -0.0039(5)

loop_
_atom_type_symbol
_atom_type_description
_atom_type_scat_dispersion_real
_atom_type_scat_dispersion_imag
_atom_type_scat_source
C C 0.0181 0.0091 'International Tables Vol C Tables 4.2.6.8 and 6.1.1.4'
H H 0.0000 0.0000 'International Tables Vol C Tables 4.2.6.8 and 6.1.1.4'
N N 0.0311 0.0180 'International Tables Vol C Tables 4.2.6.8 and 6.1.1.4'
O O 0.0492 0.0322 'International Tables Vol C Tables 4.2.6.8 and 6.1.1.4'
S S 0.3331 0.5567 'International Tables Vol C Tables 4.2.6.8 and 6.1.1.4'

loop_
_geom_angle_atom_site_label_1
_geom_angle_atom_site_label_2
_geom_angle_atom_site_label_3
_geom_angle_site_symmetry_1
_geom_angle_site_symmetry_3
_geom_angle
_geom_angle_publ_flag
C2 O1 C8A . . 122.52(11) y
O2 C2 O1 . . 116.99(12) y
O2 C2 C3 . . 125.69(14) y
O1 C2 C3 . . 117.32(13) y
C4 C3 C2 . . 119.91(13) ?
C4 C3 C12 . . 120.78(12) ?
C2 C3 C12 . . 119.31(13) ?
C3 C4 C4A . . 121.57(12) ?
C8A C4A C5 . . 118.28(13) ?
C8A C4A C4 . . 117.62(13) ?
C5 C4A C4 . . 124.07(12) ?
C6 C5 C4A . . 121.65(13) ?
C5 C6 C7 . . 117.94(14) ?
C5 C6 C9 . . 121.11(13) ?
C7 C6 C9 . . 120.94(13) ?
C8 C7 C6 . . 122.00(13) ?
O1 C8A C8 . . 117.40(12) ?
O1 C8A C4A . . 121.01(13) ?
C8 C8A C4A . . 121.59(14) ?
C7 C8 C8A . . 118.53(13) ?
C17A S11 C12 . . 88.94(7) y
N13 C12 C3 . . 120.72(13) y
N13 C12 S11 . . 115.94(11) y
C3 C12 S11 . . 123.35(10) y
C12 N13 C13A . . 110.47(12) ?
N13 C13A C14 . . 124.90(13) y
N13 C13A C17A . . 115.23(12) y
C14 C13A C17A . . 119.86(13) ?
C15 C14 C13A . . 118.48(14) ?
C14 C15 C16 . . 121.07(13) ?
C17 C16 C15 . . 121.37(14) ?
C17 C17A C13A . . 121.53(13) ?
C17 C17A S11 . . 129.05(12) y
C13A C17A S11 . . 109.42(11) y
C16 C17 C17A . . 117.68(14) ?
C3 C4 H4 . . 119.2 ?
C4A C4 H4 . . 119.2 ?
C6 C5 H5 . . 119.2 ?
C4A C5 H5 . . 119.2 ?
C8 C7 H7 . . 119.0 ?
C6 C7 H7 . . 119.0 ?
C7 C8 H8 . . 120.7 ?
C8A C8 H8 . . 120.7 ?
C6 C9 H9A . . 109.5 ?
C6 C9 H9B . . 109.5 ?
H9A C9 H9B . . 109.5 ?
C6 C9 H9C . . 109.5 ?
H9A C9 H9C . . 109.5 ?
H9B C9 H9C . . 109.5 ?
C15 C14 H14 . . 120.8 ?
C13A C14 H14 . . 120.8 ?
C14 C15 H15 . . 119.5 ?
C16 C15 H15 . . 119.5 ?
C17 C16 H16 . . 119.3 ?
C15 C16 H16 . . 119.3 ?
C16 C17 H17 . . 121.2 ?
C17A C17 H17 . . 121.2 ?

loop_
_geom_bond_atom_site_label_1
_geom_bond_atom_site_label_2
_geom_bond_site_symmetry_2
_geom_bond_distance
_geom_bond_publ_flag
O1 C2 . 1.3723(17) y
O1 C8A . 1.3765(18) y
O2 C2 . 1.2077(19) y
C2 C3 . 1.4645(19) ?
C3 C4 . 1.354(2) ?
C3 C12 . 1.4698(19) y
C4 C4A . 1.4310(19) ?
C4A C8A . 1.3956(19) ?
C4A C5 . 1.403(2) ?
C5 C6 . 1.384(2) ?
C6 C7 . 1.4083(19) ?
C6 C9 . 1.504(2) ?
C7 C8 . 1.381(2) ?
C8A C8 . 1.3897(19) ?
S11 C17A . 1.7343(14) y
S11 C12 . 1.7515(15) y
C12 N13 . 1.3076(18) y
N13 C13A . 1.3836(18) y
C13A C14 . 1.4022(19) ?
C13A C17A . 1.409(2) ?
C14 C15 . 1.383(2) ?
C15 C16 . 1.406(2) ?
C16 C17 . 1.381(2) ?
C17A C17 . 1.399(2) ?
C4 H4 . 0.9500 ?
C5 H5 . 0.9500 ?
C7 H7 . 0.9500 ?
C8 H8 . 0.9500 ?
C9 H9A . 0.9800 ?
C9 H9B . 0.9800 ?
C9 H9C . 0.9800 ?
C14 H14 . 0.9500 ?
C15 H15 . 0.9500 ?
C16 H16 . 0.9500 ?
C17 H17 . 0.9500 ?

loop_
_geom_hbond_atom_site_label_D
_geom_hbond_atom_site_label_H
_geom_hbond_atom_site_label_A
_geom_hbond_site_symmetry_A
_geom_hbond_distance_DH
_geom_hbond_distance_HA
_geom_hbond_distance_DA
_geom_hbond_angle_DHA
_geom_hbond_publ_flag
C17 H17 O2 2_756 0.95 2.43 3.3235(19) 157.0 yes

loop_
_geom_torsion_atom_site_label_1
_geom_torsion_atom_site_label_2
_geom_torsion_atom_site_label_3
_geom_torsion_atom_site_label_4
_geom_torsion_site_symmetry_1
_geom_torsion_site_symmetry_2
_geom_torsion_site_symmetry_3
_geom_torsion_site_symmetry_4
_geom_torsion
_geom_torsion_publ_flag
C8A O1 C2 O2 . . . . 179.74(13) ?
C8A O1 C2 C3 . . . . -0.6(2) ?
O2 C2 C3 C4 . . . . 178.35(15) ?
O1 C2 C3 C4 . . . . -1.3(2) ?
O2 C2 C3 C12 . . . . -1.3(2) ?
O1 C2 C3 C12 . . . . 178.98(12) ?
C2 C3 C4 C4A . . . . 1.5(2) ?
C12 C3 C4 C4A . . . . -178.79(13) ?
C3 C4 C4A C8A . . . . 0.1(2) ?
C3 C4 C4A C5 . . . . 178.18(13) ?
C8A C4A C5 C6 . . . . 0.7(2) ?
C4 C4A C5 C6 . . . . -177.38(13) ?
C4A C5 C6 C7 . . . . 0.0(2) ?
C4A C5 C6 C9 . . . . 179.11(13) ?
C5 C6 C7 C8 . . . . -0.4(2) ?
C9 C6 C7 C8 . . . . -179.54(14) ?
C2 O1 C8A C8 . . . . -177.01(13) ?
C2 O1 C8A C4A . . . . 2.3(2) ?
C5 C4A C8A O1 . . . . 179.81(12) ?
C4 C4A C8A O1 . . . . -2.0(2) ?
C5 C4A C8A C8 . . . . -1.0(2) ?
C4 C4A C8A C8 . . . . 177.23(13) ?
C6 C7 C8 C8A . . . . 0.2(2) ?
O1 C8A C8 C7 . . . . 179.80(12) ?
C4A C8A C8 C7 . . . . 0.5(2) ?
C4 C3 C12 N13 . . . . -0.9(2) ?
C2 C3 C12 N13 . . . . 178.82(13) ?
C4 C3 C12 S11 . . . . 178.79(11) ?
C2 C3 C12 S11 . . . . -1.53(19) ?
C17A S11 C12 N13 . . . . -0.22(11) ?
C17A S11 C12 C3 . . . . -179.88(12) ?
C3 C12 N13 C13A . . . . 179.37(12) ?
S11 C12 N13 C13A . . . . -0.31(15) ?
C12 N13 C13A C14 . . . . -178.01(13) ?
C12 N13 C13A C17A . . . . 0.85(17) ?
N13 C13A C14 C15 . . . . 178.86(13) ?
C17A C13A C14 C15 . . . . 0.1(2) ?
C13A C14 C15 C16 . . . . 1.1(2) ?
C14 C15 C16 C17 . . . . -1.2(2) ?
N13 C13A C17A C17 . . . . 179.81(13) ?
C14 C13A C17A C17 . . . . -1.3(2) ?
N13 C13A C17A S11 . . . . -1.00(16) ?
C14 C13A C17A S11 . . . . 177.92(11) ?
C12 S11 C17A C17 . . . . 179.76(15) ?
C12 S11 C17A C13A . . . . 0.66(11) ?
C15 C16 C17 C17A . . . . 0.0(2) ?
C13A C17A C17 C16 . . . . 1.2(2) ?
S11 C17A C17 C16 . . . . -177.78(11) ?
